data_2231861
loop_
_publ_author_name
'Zia-ur-Rehman, Muhammad'
'Elsegood, Mark R. J.'
'Arshad, Muhammad Nadeem'
'Asiri, Abdullah M.'

_publ_section_title
;
 2-Imino-3-(2-nitrophenyl)-1,3-thiazolidin-4-one
;
_journal_coeditor_code EZ2256
_journal_issue 10
_journal_name_full 'Acta Crystallographica Section E'
_journal_page_first o2564
_journal_paper_doi 10.1107/S1600536811033812
_journal_volume 67
_journal_year 2011
_chemical_formula_iupac 'C9 H7 N3 O3 S'
_chemical_formula_moiety 'C9 H7 N3 O3 S'
_chemical_formula_sum 'C9 H7 N3 O3 S'
_chemical_formula_weight 237.24
_chemical_name_systematic
;
2-Imino-3-(2-nitrophenyl)-1,3-thiazolidin-4-one
;
_space_group_IT_number 14
_symmetry_cell_setting monoclinic
_symmetry_space_group_name_Hall '-P 2yn'
_symmetry_space_group_name_H-M 'P 1 21/n 1'
_atom_sites_solution_hydrogens geom
_atom_sites_solution_primary direct
_atom_sites_solution_secondary direct
_audit_creation_method SHELXL-97
_cell_angle_alpha 90.00
_cell_angle_beta 102.1321(9)
_cell_angle_gamma 90.00
_cell_formula_units_Z 4
_cell_length_a 7.3036(5)
_cell_length_b 16.4409(10)
_cell_length_c 8.2455(5)
_cell_measurement_reflns_used 6547
_cell_measurement_temperature 150(2)
_cell_measurement_theta_max 30.51
_cell_measurement_theta_min 2.48
_cell_volume 967.99(11)
_computing_cell_refinement 'SAINT (Bruker, 2007)'
_computing_data_collection 'APEX2 (Bruker, 2007)'
_computing_data_reduction 'SAINT (Bruker, 2007)'
_computing_molecular_graphics 'SHELXTL (Sheldrick, 2008)'
_computing_publication_material 'SHELXTL (Sheldrick, 2008) and local programs'
_computing_structure_refinement 'SHELXL97 (Sheldrick, 2008)'
_computing_structure_solution 'SHELXS97 (Sheldrick, 2008)'
_diffrn_ambient_temperature 150(2)
_diffrn_measured_fraction_theta_full 0.992
_diffrn_measured_fraction_theta_max 0.992
_diffrn_measurement_device_type 'Bruker APEXII CCD diffractometer'
_diffrn_measurement_method '\w rotation with narrow frames'
_diffrn_radiation_monochromator graphite
_diffrn_radiation_source 'fine-focus sealed tube'
_diffrn_radiation_type MoK\a
_diffrn_radiation_wavelength 0.71073
_diffrn_reflns_av_R_equivalents 0.0180
_diffrn_reflns_av_sigmaI/netI 0.0161
_diffrn_reflns_limit_h_max 10
_diffrn_reflns_limit_h_min -10
_diffrn_reflns_limit_k_max 23
_diffrn_reflns_limit_k_min -23
_diffrn_reflns_limit_l_max 11
_diffrn_reflns_limit_l_min -11
_diffrn_reflns_number 11000
_diffrn_reflns_theta_full 30.53
_diffrn_reflns_theta_max 30.53
_diffrn_reflns_theta_min 2.48
_diffrn_standards_decay_% 0
_diffrn_standards_number 0
_exptl_absorpt_coefficient_mu 0.329
_exptl_absorpt_correction_T_max 0.880
_exptl_absorpt_correction_T_min 0.802
_exptl_absorpt_correction_type multi-scan
_exptl_absorpt_process_details '(SADABS; Sheldrick, 2003)'
_exptl_crystal_colour 'light yellow'
_exptl_crystal_density_diffrn 1.628
_exptl_crystal_density_method 'not measured'
_exptl_crystal_description block
_exptl_crystal_F_000 488
_exptl_crystal_size_max 0.70
_exptl_crystal_size_mid 0.61
_exptl_crystal_size_min 0.40
_refine_diff_density_max 0.468
_refine_diff_density_min -0.252
_refine_ls_extinction_method none
_refine_ls_goodness_of_fit_ref 1.033
_refine_ls_hydrogen_treatment mixed
_refine_ls_matrix_type full
_refine_ls_number_parameters 148
_refine_ls_number_reflns 2938
_refine_ls_number_restraints 0
_refine_ls_restrained_S_all 1.033
_refine_ls_R_factor_all 0.0362
_refine_ls_R_factor_gt 0.0329
_refine_ls_shift/su_max 0.001
_refine_ls_shift/su_mean 0.000
_refine_ls_structure_factor_coef Fsqd
_refine_ls_weighting_details 'calc w=1/[\s^2^(Fo^2^)+(0.0513P)^2^+0.3974P] where P=(Fo^2^+2Fc^2^)/3'
_refine_ls_weighting_scheme calc
_refine_ls_wR_factor_gt 0.0903
_refine_ls_wR_factor_ref 0.0929
_reflns_number_gt 2675
_reflns_number_total 2938
_reflns_threshold_expression I>2\s(I)
_cod_data_source_file ez2256.cif
_cod_data_source_block I
_cod_original_sg_symbol_H-M P21/n
_cod_database_code 2231861
_cod_database_fobs_code 2231861

loop_
_symmetry_equiv_pos_as_xyz
'x, y, z'
'-x+1/2, y+1/2, -z+1/2'
'-x, -y, -z'
'x-1/2, -y-1/2, z-1/2'

loop_
_atom_site_type_symbol
_atom_site_label
_atom_site_fract_x
_atom_site_fract_y
_atom_site_fract_z
_atom_site_U_iso_or_equiv
_atom_site_adp_type
_atom_site_calc_flag
_atom_site_refinement_flags
_atom_site_occupancy
_atom_site_symmetry_multiplicity
C C1 0.43457(15) 0.75201(6) 0.52262(14) 0.0182(2) Uani d . 1 1
N N1 0.58325(14) 0.79287(6) 0.55992(14) 0.0239(2) Uani d . 1 1
H H1 0.686(2) 0.7635(10) 0.564(2) 0.029 Uiso d . 1 1
S S1 0.40353(4) 0.646740(16) 0.48418(4) 0.02236(9) Uani d . 1 1
C C2 0.15109(16) 0.65317(6) 0.44907(16) 0.0213(2) Uani d . 1 1
H H2A 0.0937 0.6319 0.3376 0.026 Uiso calc R 1 1
H H2B 0.1044 0.6207 0.5330 0.026 Uiso calc R 1 1
C C3 0.10139(15) 0.74173(6) 0.46228(14) 0.0186(2) Uani d . 1 1
O O1 -0.05729(12) 0.76769(5) 0.43725(12) 0.02667(19) Uani d . 1 1
N N2 0.25861(12) 0.78966(5) 0.50525(12) 0.01726(18) Uani d . 1 1
C C4 0.24651(14) 0.87451(6) 0.53960(13) 0.01660(19) Uani d . 1 1
C C5 0.26722(14) 0.93712(6) 0.42976(13) 0.01709(19) Uani d . 1 1
C C6 0.25532(15) 1.01822(7) 0.47384(14) 0.0206(2) Uani d . 1 1
H H6 0.2702 1.0601 0.3984 0.025 Uiso calc R 1 1
C C7 0.22162(16) 1.03764(7) 0.62847(15) 0.0233(2) Uani d . 1 1
H H7 0.2142 1.0930 0.6595 0.028 Uiso calc R 1 1
C C8 0.19873(17) 0.97645(7) 0.73760(15) 0.0243(2) Uani d . 1 1
H H8 0.1740 0.9899 0.8430 0.029 Uiso calc R 1 1
C C9 0.21179(16) 0.89517(7) 0.69338(14) 0.0215(2) Uani d . 1 1
H H9 0.1968 0.8535 0.7693 0.026 Uiso calc R 1 1
N N3 0.30099(14) 0.92086(6) 0.26329(12) 0.02117(19) Uani d . 1 1
O O2 0.33657(15) 0.85158(5) 0.22577(12) 0.0294(2) Uani d . 1 1
O O3 0.29218(19) 0.97834(6) 0.16775(13) 0.0414(3) Uani d . 1 1

loop_
_atom_site_aniso_label
_atom_site_aniso_U_11
_atom_site_aniso_U_22
_atom_site_aniso_U_33
_atom_site_aniso_U_12
_atom_site_aniso_U_13
_atom_site_aniso_U_23
C1 0.0191(5) 0.0140(4) 0.0231(5) 0.0032(4) 0.0083(4) 0.0021(4)
N1 0.0180(4) 0.0189(4) 0.0361(5) 0.0019(3) 0.0085(4) 0.0007(4)
S1 0.02110(15) 0.01369(14) 0.03376(17) 0.00281(9) 0.00911(11) -0.00049(10)
C2 0.0203(5) 0.0130(4) 0.0310(6) 0.0007(4) 0.0060(4) -0.0002(4)
C3 0.0191(5) 0.0148(4) 0.0231(5) -0.0007(4) 0.0072(4) 0.0011(4)
O1 0.0182(4) 0.0202(4) 0.0424(5) 0.0015(3) 0.0081(3) -0.0003(4)
N2 0.0164(4) 0.0119(4) 0.0249(4) 0.0013(3) 0.0074(3) 0.0004(3)
C4 0.0153(4) 0.0125(4) 0.0224(5) 0.0018(3) 0.0049(4) 0.0003(4)
C5 0.0167(4) 0.0150(4) 0.0194(4) -0.0005(3) 0.0035(3) 0.0003(4)
C6 0.0212(5) 0.0138(5) 0.0256(5) -0.0011(4) 0.0020(4) 0.0009(4)
C7 0.0233(5) 0.0157(5) 0.0294(6) 0.0019(4) 0.0023(4) -0.0047(4)
C8 0.0274(5) 0.0219(5) 0.0245(5) 0.0043(4) 0.0073(4) -0.0043(4)
C9 0.0249(5) 0.0181(5) 0.0232(5) 0.0032(4) 0.0091(4) 0.0018(4)
N3 0.0243(5) 0.0192(4) 0.0201(4) -0.0040(3) 0.0049(3) 0.0003(3)
O2 0.0430(5) 0.0220(4) 0.0257(4) 0.0011(4) 0.0125(4) -0.0036(3)
O3 0.0751(8) 0.0249(5) 0.0263(5) -0.0035(5) 0.0156(5) 0.0074(4)

loop_
_atom_type_symbol
_atom_type_description
_atom_type_scat_dispersion_real
_atom_type_scat_dispersion_imag
_atom_type_scat_source
C C 0.0033 0.0016 'International Tables Vol C Tables 4.2.6.8 and 6.1.1.4'
H H 0.0000 0.0000 'International Tables Vol C Tables 4.2.6.8 and 6.1.1.4'
N N 0.0061 0.0033 'International Tables Vol C Tables 4.2.6.8 and 6.1.1.4'
O O 0.0106 0.0060 'International Tables Vol C Tables 4.2.6.8 and 6.1.1.4'
S S 0.1246 0.1234 'International Tables Vol C Tables 4.2.6.8 and 6.1.1.4'

loop_
_geom_angle_atom_site_label_1
_geom_angle_atom_site_label_2
_geom_angle_atom_site_label_3
_geom_angle
N1 C1 N2 120.86(10)
N1 C1 S1 129.69(9)
N2 C1 S1 109.45(8)
C1 N1 H1 113.5(11)
C1 S1 C2 93.42(5)
C3 C2 S1 107.29(7)
C3 C2 H2A 110.3
S1 C2 H2A 110.3
C3 C2 H2B 110.3
S1 C2 H2B 110.3
H2A C2 H2B 108.5
O1 C3 N2 123.96(10)
O1 C3 C2 124.29(10)
N2 C3 C2 111.75(9)
C3 N2 C1 117.99(9)
C3 N2 C4 121.79(9)
C1 N2 C4 120.16(9)
C9 C4 C5 118.48(10)
C9 C4 N2 116.80(9)
C5 C4 N2 124.72(9)
C6 C5 C4 121.00(10)
C6 C5 N3 116.81(9)
C4 C5 N3 122.19(9)
C7 C6 C5 119.65(10)
C7 C6 H6 120.2
C5 C6 H6 120.2
C8 C7 C6 120.02(10)
C8 C7 H7 120.0
C6 C7 H7 120.0
C7 C8 C9 120.19(11)
C7 C8 H8 119.9
C9 C8 H8 119.9
C4 C9 C8 120.65(11)
C4 C9 H9 119.7
C8 C9 H9 119.7
O2 N3 O3 122.83(11)
O2 N3 C5 119.50(9)
O3 N3 C5 117.68(10)

loop_
_geom_bond_atom_site_label_1
_geom_bond_atom_site_label_2
_geom_bond_distance
C1 N1 1.2589(15)
C1 N2 1.4064(13)
C1 S1 1.7655(11)
N1 H1 0.886(18)
S1 C2 1.8083(12)
C2 C3 1.5100(14)
C2 H2A 0.9900
C2 H2B 0.9900
C3 O1 1.2113(14)
C3 N2 1.3762(14)
N2 C4 1.4299(13)
C4 C9 1.3866(15)
C4 C5 1.4002(14)
C5 C6 1.3895(14)
C5 N3 1.4693(14)
C6 C7 1.3857(17)
C6 H6 0.9500
C7 C8 1.3831(17)
C7 H7 0.9500
C8 C9 1.3938(15)
C8 H8 0.9500
C9 H9 0.9500
N3 O2 1.2225(13)
N3 O3 1.2234(13)

loop_
_geom_hbond_atom_site_label_D
_geom_hbond_atom_site_label_H
_geom_hbond_atom_site_label_A
_geom_hbond_site_symmetry_A
_geom_hbond_distance_DH
_geom_hbond_distance_HA
_geom_hbond_distance_DA
_geom_hbond_angle_DHA
N1 H1 O1 1_655 0.886(18) 2.334(18) 3.0337(13) 135.9(14)
N1 H1 O2 4_676 0.886(18) 2.439(17) 3.1416(14) 136.5(14)

loop_
_geom_torsion_atom_site_label_1
_geom_torsion_atom_site_label_2
_geom_torsion_atom_site_label_3
_geom_torsion_atom_site_label_4
_geom_torsion
N1 C1 S1 C2 178.92(12)
N2 C1 S1 C2 -1.26(9)
C1 S1 C2 C3 2.58(9)
S1 C2 C3 O1 176.24(10)
S1 C2 C3 N2 -3.36(12)
O1 C3 N2 C1 -176.90(11)
C2 C3 N2 C1 2.70(14)
O1 C3 N2 C4 6.11(17)
C2 C3 N2 C4 -174.29(9)
N1 C1 N2 C3 179.21(11)
S1 C1 N2 C3 -0.64(12)
N1 C1 N2 C4 -3.75(16)
S1 C1 N2 C4 176.40(8)
C3 N2 C4 C9 77.45(13)
C1 N2 C4 C9 -99.47(12)
C3 N2 C4 C5 -102.57(13)
C1 N2 C4 C5 80.50(14)
C9 C4 C5 C6 0.66(16)
N2 C4 C5 C6 -179.31(10)
C9 C4 C5 N3 -178.92(10)
N2 C4 C5 N3 1.11(16)
C4 C5 C6 C7 -0.29(16)
N3 C5 C6 C7 179.30(10)
C5 C6 C7 C8 -0.45(17)
C6 C7 C8 C9 0.81(18)
C5 C4 C9 C8 -0.29(17)
N2 C4 C9 C8 179.68(10)
C7 C8 C9 C4 -0.44(18)
C6 C5 N3 O2 170.66(11)
C4 C5 N3 O2 -9.75(16)
C6 C5 N3 O3 -9.25(16)
C4 C5 N3 O3 170.35(11)
